data_7038660
loop_
_publ_author_name
'Rubbiani, R.'
'Blacque, O.'
'Gasser, G.'

_publ_section_title
;
 Sedaxicenes: potential new antifungal ferrocene-based agents?
;
_journal_issue 15
_journal_name_full 'Dalton transactions (Cambridge, England : 2003)'
_journal_page_first 6619
_journal_page_last 6626
_journal_paper_doi 10.1039/c5dt04231c
_journal_volume 45
_journal_year 2016
_chemical_formula_moiety 'C17 H16 F3 Fe N3 O'
_chemical_formula_sum 'C17 H16 F3 Fe N3 O'
_chemical_formula_weight 391.18
_space_group_crystal_system orthorhombic
_space_group_IT_number 61
_space_group_name_Hall '-P 2ac 2ab'
_space_group_name_H-M_alt 'P b c a'
_symmetry_space_group_name_Hall '-P 2ac 2ab'
_symmetry_space_group_name_H-M 'P b c a'
_atom_sites_solution_hydrogens mixed
_atom_sites_solution_primary iterative
_audit_creation_date 2014-11-21
_audit_creation_method
;
Olex2 1.2
(compiled 2014.09.19 svn.r3010 for OlexSys, GUI svn.r4874)
;
_audit_update_record
;
2015-10-26 deposited with the CCDC.
2016-02-29 downloaded from the CCDC.
;
_cell_angle_alpha 90
_cell_angle_beta 90
_cell_angle_gamma 90
_cell_formula_units_Z 8
_cell_length_a 10.3579(2)
_cell_length_b 8.72054(14)
_cell_length_c 36.8998(7)
_cell_measurement_reflns_used 9099
_cell_measurement_temperature 183(1)
_cell_measurement_theta_max 27.8
_cell_measurement_theta_min 2.0
_cell_volume 3333.03(10)
_computing_cell_refinement
;
CrysAlisPro, Agilent Technologies,
Version 1.171.36.20 (release 27-06-2012 CrysAlis171 .NET)
(compiled Jul 11 2012,15:38:31)
;
_computing_data_collection
;
CrysAlisPro, Agilent Technologies,
Version 1.171.36.20 (release 27-06-2012 CrysAlis171 .NET)
(compiled Jul 11 2012,15:38:31)
;
_computing_data_reduction
;
CrysAlisPro, Agilent Technologies,
Version 1.171.36.20 (release 27-06-2012 CrysAlis171 .NET)
(compiled Jul 11 2012,15:38:31)
;
_computing_molecular_graphics 'Olex2 (Dolomanov et al., 2009)'
_computing_publication_material 'Olex2 (Dolomanov et al., 2009)'
_computing_structure_refinement 'ShelXL2014 (Sheldrick, 2008)'
_computing_structure_solution 'ShelXS97 (Sheldrick, 2008)'
_diffrn_ambient_temperature 183(1)
_diffrn_detector_area_resol_mean 10.3801
_diffrn_measured_fraction_theta_full 0.992
_diffrn_measured_fraction_theta_max 0.992
_diffrn_measurement_details
;
  1 omega  -74.00  106.00   0.8000   50.0000
omega____ theta____ kappa____ phi______ frames
    -       15.8897   19.0000  -60.0000 225

  2 omega -113.00  -55.40   0.8000   50.0000
omega____ theta____ kappa____ phi______ frames
    -      -16.5147  178.0000  -30.0000 72

  3 omega  -72.00   57.60   0.8000   50.0000
omega____ theta____ kappa____ phi______ frames
    -       15.8897  -37.0000 -150.0000 162

  4 omega   35.00   67.00   0.8000   50.0000
omega____ theta____ kappa____ phi______ frames
    -      -16.5147  178.0000  150.0000 40
;
_diffrn_measurement_device_type 'SuperNova, Dual, Cu at zero, Atlas'
_diffrn_measurement_method '\w scans'
_diffrn_orient_matrix_UB_11 0.0275900000
_diffrn_orient_matrix_UB_12 -0.0176276000
_diffrn_orient_matrix_UB_13 0.0170942000
_diffrn_orient_matrix_UB_21 0.0082603000
_diffrn_orient_matrix_UB_22 0.0793440000
_diffrn_orient_matrix_UB_23 0.0035199000
_diffrn_orient_matrix_UB_31 -0.0621358000
_diffrn_orient_matrix_UB_32 0.0026740000
_diffrn_orient_matrix_UB_33 0.0080599000
_diffrn_radiation_monochromator mirror
_diffrn_radiation_type MoK\a
_diffrn_radiation_wavelength 0.71073
_diffrn_reflns_av_R_equivalents 0.0293
_diffrn_reflns_av_unetI/netI 0.0172
_diffrn_reflns_Laue_measured_fraction_full 0.992
_diffrn_reflns_Laue_measured_fraction_max 0.992
_diffrn_reflns_limit_h_max 12
_diffrn_reflns_limit_h_min -12
_diffrn_reflns_limit_k_max 10
_diffrn_reflns_limit_k_min -10
_diffrn_reflns_limit_l_max 44
_diffrn_reflns_limit_l_min -44
_diffrn_reflns_number 22551
_diffrn_reflns_point_group_measured_fraction_full 0.992
_diffrn_reflns_point_group_measured_fraction_max 0.992
_diffrn_reflns_theta_full 25.242
_diffrn_reflns_theta_max 25.346
_diffrn_reflns_theta_min 2.208
_diffrn_source 'SuperNova (Mo) X-ray Source'
_exptl_absorpt_coefficient_mu 0.946
_exptl_absorpt_correction_T_max 0.951
_exptl_absorpt_correction_T_min 0.791
_exptl_absorpt_correction_type analytical
_exptl_absorpt_process_details
;
CrysAlisPro, Agilent Technologies,
Version 1.171.36.20 (release 27-06-2012 CrysAlis171 .NET)
(compiled Jul 11 2012,15:38:31)
Analytical numeric absorption correction using a multifaceted crystal
model based on expressions derived by R.C. Clark & J.S. Reid.
(Clark, R. C. & Reid, J. S. (1995). Acta Cryst. A51, 887-897)
;
_exptl_crystal_colour yellow
_exptl_crystal_density_diffrn 1.559
_exptl_crystal_description needle
_exptl_crystal_F_000 1600
_exptl_crystal_recrystallization_method 'Re-crystallisation from solvent: chloroform'
_exptl_crystal_size_max 0.33
_exptl_crystal_size_mid 0.08
_exptl_crystal_size_min 0.06
_refine_diff_density_max 0.598
_refine_diff_density_min -0.349
_refine_diff_density_rms 0.048
_refine_ls_extinction_method none
_refine_ls_goodness_of_fit_ref 1.086
_refine_ls_hydrogen_treatment mixed
_refine_ls_matrix_type full
_refine_ls_number_parameters 231
_refine_ls_number_reflns 3034
_refine_ls_number_restraints 60
_refine_ls_restrained_S_all 1.166
_refine_ls_R_factor_all 0.0453
_refine_ls_R_factor_gt 0.0380
_refine_ls_shift/su_max 0.003
_refine_ls_shift/su_mean 0.000
_refine_ls_structure_factor_coef Fsqd
_refine_ls_weighting_details 'w=1/[\s^2^(Fo^2^)+(0.0325P)^2^+3.5764P] where P=(Fo^2^+2Fc^2^)/3'
_refine_ls_weighting_scheme calc
_refine_ls_wR_factor_gt 0.0885
_refine_ls_wR_factor_ref 0.0929
_reflns_Friedel_coverage 0.000
_reflns_number_gt 2586
_reflns_number_total 3034
_reflns_threshold_expression 'I > 2\s(I)'
_cod_data_source_file c5dt04231c2.cif
_cod_data_source_block 1
_cod_depositor_comments 'Adding full bibliography for 7038660--7038662.cif.'
_cod_original_cell_volume 3333.04(10)
_cod_database_code 7038660
_shelxl_version_number 2014/6
_shelx_space_group_comment
;
The symmetry employed for this shelxl refinement is uniquely defined
by the following loop, which should always be used as a source of
symmetry information in preference to the above space-group names.
They are only intended as comments.
;
_olex2_refinement_description
;
1. Fixed Uiso
 At 1.2 times of:
  All C(H) groups, All C(H,H) groups
 At 1.5 times of:
  All C(H,H,H) groups
2. Uiso/Uaniso restraints and constraints
C6 \\sim C7 \\sim C8 \\sim C9 \\sim C10: within 3A with sigma of 0.01 and sigma
for terminal atoms of 0.02
3.a Secondary CH2 refined with riding coordinates:
 C11(H11A,H11B)
3.b Aromatic/amide H refined with riding coordinates:
 C2(H2), C3(H3), C4(H4), C5(H5), C6(H6), C7(H7), C8(H8), C9(H9), C10(H10),
 C14(H14)
3.c Idealised Me refined as rotating group:
 C16(H16A,H16B,H16C)
;

loop_
_space_group_symop_operation_xyz
'x, y, z'
'-x+1/2, -y, z+1/2'
'x+1/2, -y+1/2, -z'
'-x, y+1/2, -z+1/2'
'-x, -y, -z'
'x-1/2, y, -z-1/2'
'-x-1/2, y-1/2, z'
'x, -y-1/2, z-1/2'

loop_
_atom_site_label
_atom_site_type_symbol
_atom_site_fract_x
_atom_site_fract_y
_atom_site_fract_z
_atom_site_U_iso_or_equiv
_atom_site_adp_type
_atom_site_occupancy
_atom_site_site_symmetry_order
_atom_site_calc_flag
_atom_site_refinement_flags_posn
C1 C 0.1035(2) 0.5540(3) 0.35851(6) 0.0326(5) Uani 1 1 d .
C2 C 0.1823(3) 0.5641(3) 0.32736(7) 0.0429(6) Uani 1 1 d .
H2 H 0.2550 0.5047 0.3227 0.051 Uiso 1 1 calc R
C3 C 0.1320(3) 0.6798(3) 0.30448(8) 0.0480(7) Uani 1 1 d .
H3 H 0.1653 0.7089 0.2821 0.058 Uiso 1 1 calc R
C4 C 0.0236(3) 0.7429(3) 0.32144(8) 0.0460(7) Uani 1 1 d .
H4 H -0.0279 0.8210 0.3122 0.055 Uiso 1 1 calc R
C5 C 0.0058(2) 0.6676(3) 0.35495(7) 0.0379(6) Uani 1 1 d .
H5 H -0.0587 0.6886 0.3718 0.045 Uiso 1 1 calc R
C6 C -0.0490(5) 0.2879(5) 0.31170(11) 0.0862(12) Uani 1 1 d .
H6 H -0.0140 0.2117 0.3263 0.103 Uiso 1 1 calc R
C7 C -0.0017(4) 0.3345(4) 0.27857(11) 0.0788(11) Uani 1 1 d .
H7 H 0.0707 0.2944 0.2671 0.095 Uiso 1 1 calc R
C8 C -0.0796(4) 0.4507(4) 0.26511(9) 0.0739(10) Uani 1 1 d .
H8 H -0.0680 0.5013 0.2432 0.089 Uiso 1 1 calc R
C9 C -0.1776(4) 0.4790(5) 0.28982(13) 0.0887(12) Uani 1 1 d .
H9 H -0.2433 0.5511 0.2878 0.106 Uiso 1 1 calc R
C10 C -0.1567(5) 0.3736(6) 0.31932(12) 0.0935(13) Uani 1 1 d .
H10 H -0.2075 0.3652 0.3400 0.112 Uiso 1 1 calc R
C11 C 0.1242(3) 0.4530(3) 0.39060(7) 0.0407(6) Uani 1 1 d .
H11A H 0.0418 0.4264 0.4014 0.049 Uiso 1 1 calc R
H11B H 0.1667 0.3590 0.3832 0.049 Uiso 1 1 calc R
C12 C 0.3136(2) 0.4794(2) 0.43048(6) 0.0269(5) Uani 1 1 d .
C13 C 0.3859(2) 0.5895(2) 0.45378(6) 0.0257(5) Uani 1 1 d .
C14 C 0.3431(2) 0.6676(3) 0.48369(6) 0.0286(5) Uani 1 1 d .
H14 H 0.2605 0.6631 0.4935 0.034 Uiso 1 1 calc R
C15 C 0.5140(2) 0.6365(2) 0.45021(6) 0.0264(5) Uani 1 1 d .
C16 C 0.4419(3) 0.8488(3) 0.52842(6) 0.0368(6) Uani 1 1 d .
H16A H 0.4433 0.7856 0.5497 0.055 Uiso 1 1 calc GR
H16B H 0.3656 0.9113 0.5286 0.055 Uiso 1 1 calc GR
H16C H 0.5170 0.9134 0.5281 0.055 Uiso 1 1 calc GR
C17 C 0.6079(2) 0.5941(3) 0.42150(7) 0.0359(6) Uani 1 1 d .
F1 F 0.54879(17) 0.5627(2) 0.39035(4) 0.0561(5) Uani 1 1 d .
F2 F 0.67832(17) 0.47135(19) 0.42993(5) 0.0592(5) Uani 1 1 d .
F3 F 0.69170(15) 0.70592(18) 0.41451(5) 0.0543(5) Uani 1 1 d .
Fe1 Fe -0.00290(4) 0.51429(4) 0.31346(2) 0.03745(14) Uani 1 1 d .
N1 N 0.2043(2) 0.5339(2) 0.41713(6) 0.0337(5) Uani 1 1 d .
H1 H 0.191(2) 0.623(3) 0.4191(7) 0.033(7) Uiso 1 1 d .
N2 N 0.44165(19) 0.7517(2) 0.49619(5) 0.0293(4) Uani 1 1 d .
N3 N 0.54912(19) 0.7358(2) 0.47612(5) 0.0297(4) Uani 1 1 d .
O1 O 0.35539(17) 0.34946(18) 0.42505(5) 0.0404(4) Uani 1 1 d .

loop_
_atom_site_aniso_label
_atom_site_aniso_U_11
_atom_site_aniso_U_22
_atom_site_aniso_U_33
_atom_site_aniso_U_23
_atom_site_aniso_U_13
_atom_site_aniso_U_12
C1 0.0382(13) 0.0282(12) 0.0313(12) -0.0044(10) -0.0104(11) -0.0048(11)
C2 0.0363(14) 0.0463(15) 0.0460(15) -0.0032(13) -0.0030(12) 0.0032(12)
C3 0.0539(18) 0.0510(17) 0.0390(15) 0.0101(13) -0.0034(13) -0.0086(14)
C4 0.0601(18) 0.0318(14) 0.0463(16) 0.0014(12) -0.0142(14) 0.0063(13)
C5 0.0422(15) 0.0383(14) 0.0331(13) -0.0078(11) -0.0054(11) 0.0049(11)
C6 0.131(3) 0.053(2) 0.074(2) 0.0055(18) -0.051(2) -0.034(2)
C7 0.118(3) 0.0487(18) 0.069(2) -0.0222(17) -0.032(2) 0.0020(19)
C8 0.123(3) 0.0511(18) 0.0477(17) -0.0089(15) -0.0415(19) -0.006(2)
C9 0.078(2) 0.087(3) 0.101(3) -0.028(2) -0.049(2) -0.006(2)
C10 0.097(3) 0.110(3) 0.073(2) -0.017(2) -0.013(2) -0.063(2)
C11 0.0549(17) 0.0285(13) 0.0389(14) -0.0006(11) -0.0162(12) -0.0080(12)
C12 0.0321(13) 0.0208(11) 0.0278(11) 0.0017(9) 0.0028(9) -0.0025(9)
C13 0.0290(12) 0.0203(10) 0.0278(11) 0.0021(9) -0.0030(9) 0.0010(9)
C14 0.0271(12) 0.0273(12) 0.0314(12) 0.0014(10) -0.0002(10) 0.0001(10)
C15 0.0312(12) 0.0208(11) 0.0272(11) 0.0020(9) -0.0023(9) 0.0010(9)
C16 0.0439(15) 0.0356(14) 0.0308(13) -0.0074(11) -0.0019(11) 0.0031(11)
C17 0.0375(14) 0.0296(13) 0.0406(14) -0.0042(11) 0.0043(11) -0.0054(11)
F1 0.0565(10) 0.0758(12) 0.0360(8) -0.0156(8) 0.0088(8) -0.0142(9)
F2 0.0605(11) 0.0429(9) 0.0743(12) -0.0001(8) 0.0201(9) 0.0215(8)
F3 0.0517(10) 0.0452(9) 0.0660(11) -0.0096(8) 0.0234(8) -0.0193(8)
Fe1 0.0471(3) 0.0352(2) 0.0300(2) -0.00320(15) -0.01030(16) -0.00217(16)
N1 0.0435(13) 0.0205(10) 0.0370(11) -0.0055(9) -0.0130(9) 0.0007(9)
N2 0.0319(11) 0.0266(10) 0.0295(10) -0.0021(8) -0.0028(8) 0.0022(9)
N3 0.0295(10) 0.0266(10) 0.0331(11) -0.0009(8) -0.0019(8) -0.0011(8)
O1 0.0426(10) 0.0214(9) 0.0573(11) -0.0065(8) -0.0042(9) 0.0018(7)

loop_
_atom_type_symbol
_atom_type_description
_atom_type_scat_dispersion_real
_atom_type_scat_dispersion_imag
_atom_type_scat_source
C C 0.0033 0.0016 'International Tables Vol C Tables 4.2.6.8 and 6.1.1.4'
H H 0.0000 0.0000 'International Tables Vol C Tables 4.2.6.8 and 6.1.1.4'
F F 0.0171 0.0103 'International Tables Vol C Tables 4.2.6.8 and 6.1.1.4'
Fe Fe 0.3463 0.8444 'International Tables Vol C Tables 4.2.6.8 and 6.1.1.4'
N N 0.0061 0.0033 'International Tables Vol C Tables 4.2.6.8 and 6.1.1.4'
O O 0.0106 0.0060 'International Tables Vol C Tables 4.2.6.8 and 6.1.1.4'

loop_
_exptl_crystal_face_index_h
_exptl_crystal_face_index_k
_exptl_crystal_face_index_l
_exptl_crystal_face_perp_dist
_exptl_oxdiff_crystal_face_indexfrac_h
_exptl_oxdiff_crystal_face_indexfrac_k
_exptl_oxdiff_crystal_face_indexfrac_l
_exptl_oxdiff_crystal_face_x
_exptl_oxdiff_crystal_face_y
_exptl_oxdiff_crystal_face_z
0 0 1 0.0304 0.0000 0.0000 0.9992 0.0171 0.0035 0.0081
0 0 -1 0.0284 -0.0000 -0.0000 -0.9992 -0.0171 -0.0035 -0.0081
1 0 -1 0.0391 0.9991 -0.0001 -0.9988 0.0105 0.0047 -0.0701
-1 0 1 0.0361 -0.9991 0.0001 0.9988 -0.0105 -0.0047 0.0701
0 1 1 0.1605 0.0001 0.9993 0.9996 -0.0005 0.0828 0.0107
0 -1 0 0.1652 -0.0000 -0.9993 -0.0004 0.0176 -0.0793 -0.0027
-1 0 -4 0.0329 -0.9993 -0.0000 -3.9971 -0.0959 -0.0223 0.0299
1 0 4 0.0339 0.9993 0.0000 3.9971 0.0959 0.0223 -0.0299
0 1 -3 0.1461 -0.0000 0.9992 -2.9971 -0.0688 0.0687 -0.0215

loop_
_geom_angle_atom_site_label_1
_geom_angle_atom_site_label_2
_geom_angle_atom_site_label_3
_geom_angle
C2 C1 C5 107.0(2)
C2 C1 C11 126.8(2)
C2 C1 Fe1 69.96(14)
C5 C1 C11 126.0(2)
C5 C1 Fe1 69.88(14)
C11 C1 Fe1 129.00(17)
C1 C2 H2 125.8
C1 C2 C3 108.5(2)
C1 C2 Fe1 69.28(14)
C3 C2 H2 125.8
C3 C2 Fe1 69.79(16)
Fe1 C2 H2 126.7
C2 C3 H3 126.0
C2 C3 Fe1 69.51(16)
C4 C3 C2 108.0(2)
C4 C3 H3 126.0
C4 C3 Fe1 69.79(17)
Fe1 C3 H3 126.3
C3 C4 H4 125.8
C3 C4 C5 108.3(2)
C3 C4 Fe1 70.02(16)
C5 C4 H4 125.8
C5 C4 Fe1 69.72(15)
Fe1 C4 H4 126.0
C1 C5 H5 125.9
C1 C5 Fe1 69.11(14)
C4 C5 C1 108.2(2)
C4 C5 H5 125.9
C4 C5 Fe1 69.66(15)
Fe1 C5 H5 126.9
C7 C6 H6 126.0
C7 C6 Fe1 70.1(2)
C10 C6 H6 126.0
C10 C6 C7 108.1(4)
C10 C6 Fe1 69.8(2)
Fe1 C6 H6 125.7
C6 C7 H7 125.5
C6 C7 C8 109.0(4)
C6 C7 Fe1 70.3(2)
C8 C7 H7 125.5
C8 C7 Fe1 70.0(2)
Fe1 C7 H7 125.8
C7 C8 H8 125.7
C7 C8 Fe1 69.97(19)
C9 C8 C7 108.7(4)
C9 C8 H8 125.7
C9 C8 Fe1 70.12(19)
Fe1 C8 H8 125.8
C8 C9 H9 127.1
C8 C9 C10 105.9(4)
C8 C9 Fe1 70.0(2)
C10 C9 H9 127.1
C10 C9 Fe1 68.8(2)
Fe1 C9 H9 125.7
C6 C10 C9 108.3(4)
C6 C10 H10 125.8
C6 C10 Fe1 70.6(2)
C9 C10 H10 125.8
C9 C10 Fe1 69.6(2)
Fe1 C10 H10 125.6
C1 C11 H11A 109.9
C1 C11 H11B 109.9
H11A C11 H11B 108.3
N1 C11 C1 109.1(2)
N1 C11 H11A 109.9
N1 C11 H11B 109.9
N1 C12 C13 114.41(19)
O1 C12 C13 120.7(2)
O1 C12 N1 124.9(2)
C14 C13 C12 128.5(2)
C14 C13 C15 103.7(2)
C15 C13 C12 127.8(2)
C13 C14 H14 126.2
N2 C14 C13 107.6(2)
N2 C14 H14 126.2
C13 C15 C17 128.1(2)
N3 C15 C13 112.4(2)
N3 C15 C17 119.5(2)
H16A C16 H16B 109.5
H16A C16 H16C 109.5
H16B C16 H16C 109.5
N2 C16 H16A 109.5
N2 C16 H16B 109.5
N2 C16 H16C 109.5
F1 C17 C15 111.5(2)
F1 C17 F2 106.8(2)
F2 C17 C15 113.1(2)
F3 C17 C15 112.5(2)
F3 C17 F1 106.5(2)
F3 C17 F2 106.1(2)
C1 Fe1 C2 40.76(10)
C1 Fe1 C3 68.82(10)
C1 Fe1 C4 68.88(10)
C1 Fe1 C5 41.01(10)
C1 Fe1 C6 108.69(13)
C1 Fe1 C7 130.55(13)
C1 Fe1 C8 168.95(15)
C1 Fe1 C9 149.67(16)
C2 Fe1 C3 40.70(11)
C2 Fe1 C4 68.07(12)
C2 Fe1 C5 68.16(11)
C4 Fe1 C3 40.19(12)
C4 Fe1 C5 40.62(11)
C5 Fe1 C3 68.06(12)
C6 Fe1 C2 115.94(17)
C6 Fe1 C3 147.65(19)
C6 Fe1 C4 171.33(18)
C6 Fe1 C5 132.28(15)
C6 Fe1 C9 68.28(18)
C7 Fe1 C2 108.64(15)
C7 Fe1 C3 116.13(16)
C7 Fe1 C4 148.07(15)
C7 Fe1 C5 170.09(14)
C7 Fe1 C6 39.68(17)
C7 Fe1 C8 39.98(14)
C7 Fe1 C9 67.41(17)
C8 Fe1 C2 130.50(16)
C8 Fe1 C3 108.61(14)
C8 Fe1 C4 116.60(13)
C8 Fe1 C5 149.10(13)
C8 Fe1 C6 67.35(15)
C8 Fe1 C9 39.91(17)
C9 Fe1 C2 168.81(17)
C9 Fe1 C3 130.44(16)
C9 Fe1 C4 109.33(15)
C9 Fe1 C5 117.52(15)
C10 Fe1 C1 116.41(14)
C10 Fe1 C2 147.79(18)
C10 Fe1 C3 171.14(19)
C10 Fe1 C4 133.27(19)
C10 Fe1 C5 110.66(16)
C10 Fe1 C6 39.56(18)
C10 Fe1 C7 66.66(19)
C10 Fe1 C8 67.68(17)
C10 Fe1 C9 41.64(18)
C11 N1 H1 115.8(19)
C12 N1 C11 124.1(2)
C12 N1 H1 117.9(19)
C14 N2 C16 126.9(2)
C14 N2 N3 112.65(19)
N3 N2 C16 120.5(2)
C15 N3 N2 103.60(18)

loop_
_geom_bond_atom_site_label_1
_geom_bond_atom_site_label_2
_geom_bond_distance
C1 C2 1.413(4)
C1 C5 1.422(3)
C1 C11 1.492(3)
C1 Fe1 2.024(2)
C2 H2 0.9300
C2 C3 1.415(4)
C2 Fe1 2.033(3)
C3 H3 0.9300
C3 C4 1.398(4)
C3 Fe1 2.037(3)
C4 H4 0.9300
C4 C5 1.412(4)
C4 Fe1 2.034(3)
C5 H5 0.9300
C5 Fe1 2.034(3)
C6 H6 0.9300
C6 C7 1.378(6)
C6 C10 1.372(6)
C6 Fe1 2.032(4)
C7 H7 0.9300
C7 C8 1.388(5)
C7 Fe1 2.029(3)
C8 H8 0.9300
C8 C9 1.386(6)
C8 Fe1 2.030(3)
C9 H9 0.9300
C9 C10 1.441(6)
C9 Fe1 2.032(4)
C10 H10 0.9300
C10 Fe1 2.022(4)
C11 H11A 0.9700
C11 H11B 0.9700
C11 N1 1.464(3)
C12 C13 1.491(3)
C12 N1 1.323(3)
C12 O1 1.229(3)
C13 C14 1.371(3)
C13 C15 1.395(3)
C14 H14 0.9300
C14 N2 1.338(3)
C15 C17 1.485(3)
C15 N3 1.340(3)
C16 H16A 0.9600
C16 H16B 0.9600
C16 H16C 0.9600
C16 N2 1.460(3)
C17 F1 1.331(3)
C17 F2 1.332(3)
C17 F3 1.331(3)
N1 H1 0.79(3)
N2 N3 1.344(3)

loop_
_geom_hbond_atom_site_label_D
_geom_hbond_atom_site_label_H
_geom_hbond_atom_site_label_A
_geom_hbond_distance_DH
_geom_hbond_distance_HA
_geom_hbond_distance_DA
_geom_hbond_angle_DHA
_geom_hbond_site_symmetry_A
N1 H1 O1 0.79(3) 2.05(3) 2.836(3) 177(3) 7_665

loop_
_geom_torsion_atom_site_label_1
_geom_torsion_atom_site_label_2
_geom_torsion_atom_site_label_3
_geom_torsion_atom_site_label_4
_geom_torsion
C1 C2 C3 C4 0.8(3)
C1 C2 C3 Fe1 -58.64(18)
C1 C11 N1 C12 -124.9(3)
C2 C1 C5 C4 1.5(3)
C2 C1 C5 Fe1 60.40(17)
C2 C1 C11 N1 89.2(3)
C2 C3 C4 C5 0.2(3)
C2 C3 C4 Fe1 -59.2(2)
C3 C4 C5 C1 -1.1(3)
C3 C4 C5 Fe1 -59.6(2)
C5 C1 C2 C3 -1.4(3)
C5 C1 C2 Fe1 -60.35(17)
C5 C1 C11 N1 -85.3(3)
C6 C7 C8 C9 0.0(4)
C6 C7 C8 Fe1 59.7(3)
C7 C6 C10 C9 -0.3(4)
C7 C6 C10 Fe1 -59.8(3)
C7 C8 C9 C10 -0.2(4)
C7 C8 C9 Fe1 59.6(2)
C8 C9 C10 C6 0.3(4)
C8 C9 C10 Fe1 60.5(2)
C10 C6 C7 C8 0.2(4)
C10 C6 C7 Fe1 59.7(3)
C11 C1 C2 C3 -176.7(2)
C11 C1 C2 Fe1 124.3(2)
C11 C1 C5 C4 176.9(2)
C11 C1 C5 Fe1 -124.2(2)
C12 C13 C14 N2 179.2(2)
C12 C13 C15 C17 3.0(4)
C12 C13 C15 N3 -179.3(2)
C13 C12 N1 C11 173.3(2)
C13 C14 N2 C16 -177.5(2)
C13 C14 N2 N3 0.6(3)
C13 C15 C17 F1 28.7(3)
C13 C15 C17 F2 -91.6(3)
C13 C15 C17 F3 148.2(2)
C13 C15 N3 N2 -0.1(2)
C14 C13 C15 C17 -177.3(2)
C14 C13 C15 N3 0.5(3)
C14 N2 N3 C15 -0.3(2)
C15 C13 C14 N2 -0.6(2)
C16 N2 N3 C15 178.0(2)
C17 C15 N3 N2 177.8(2)
Fe1 C1 C2 C3 58.95(19)
Fe1 C1 C5 C4 -58.88(18)
Fe1 C1 C11 N1 -177.60(18)
Fe1 C2 C3 C4 59.4(2)
Fe1 C3 C4 C5 59.42(19)
Fe1 C4 C5 C1 58.54(17)
Fe1 C6 C7 C8 -59.5(2)
Fe1 C6 C10 C9 59.5(2)
Fe1 C7 C8 C9 -59.7(2)
Fe1 C8 C9 C10 -59.8(2)
Fe1 C9 C10 C6 -60.2(3)
N1 C12 C13 C14 54.6(3)
N1 C12 C13 C15 -125.7(2)
N3 C15 C17 F1 -148.9(2)
N3 C15 C17 F2 90.8(3)
N3 C15 C17 F3 -29.4(3)
O1 C12 C13 C14 -125.0(3)
O1 C12 C13 C15 54.8(3)
O1 C12 N1 C11 -7.2(4)
